data_7243465
loop_
_publ_author_name
'Shilov, Gennady V.'
'Zhilyaeva, Elena I.'
'Aldoshin, Sergey M.'
'Flakina, Alexandra M.'
'Lyubovskii, Rustem B.'
'Pesotskii, Sergei I.'
'Lyubovskaya, Rimma N.'

_publ_section_title
;
 Evolution of crystal structure of dual layered molecular conductor
 (ET)4ZnBr4(C6H4Cl2) with temperature
;
_journal_issue 37
_journal_name_full CrystEngComm
_journal_page_first 6620
_journal_page_last 6625
_journal_paper_doi 10.1039/D1CE00902H
_journal_volume 23
_journal_year 2021
_chemical_formula_sum 'C46 H36 Br4 Cl2 S32 Zn'
_chemical_formula_weight 2070.58
_space_group_crystal_system triclinic
_space_group_IT_number 2
_space_group_name_Hall '-I 1'
_space_group_name_H-M_alt 'I -1'
_atom_sites_solution_hydrogens geom
_audit_creation_method SHELXL-2018/3
_audit_update_record
;
2021-07-06 deposited with the CCDC.	2021-08-31 downloaded from the CCDC.
;
_cell_angle_alpha 91.2956(17)
_cell_angle_beta 90.4755(15)
_cell_angle_gamma 90.4013(18)
_cell_formula_units_Z 4
_cell_length_a 9.28488(18)
_cell_length_b 9.9294(2)
_cell_length_c 74.1606(14)
_cell_measurement_reflns_used 14154
_cell_measurement_temperature 130(1)
_cell_measurement_theta_max 29.2870
_cell_measurement_theta_min 2.8995
_cell_volume 6834.9(2)
_computing_cell_refinement 'CrysAlisPro 1.171.36.20 (Agilent Technologies, 2012)'
_computing_data_collection 'CrysAlisPro 1.171.36.20 (Agilent Technologies, 2012)'
_computing_data_reduction 'CrysAlisPro 1.171.36.20 (Agilent Technologies, 2012)'
_computing_structure_refinement 'SHELXL-2018/3 (Sheldrick, 2018)'
_computing_structure_solution 'SHELXS-97 (Sheldrick, 1990)'
_diffrn_ambient_temperature 130(1)
_diffrn_detector_area_resol_mean 16.2060
_diffrn_measured_fraction_theta_full 0.994
_diffrn_measured_fraction_theta_max 0.995
_diffrn_measurement_device_type 'Xcalibur, Eos'
_diffrn_measurement_method '\w scans'
_diffrn_radiation_monochromator graphite
_diffrn_radiation_source 'Enhance (Mo) X-ray Source'
_diffrn_radiation_type 'Mo K\a'
_diffrn_radiation_wavelength 0.7107
_diffrn_reflns_av_R_equivalents 0.0590
_diffrn_reflns_av_unetI/netI 0.0952
_diffrn_reflns_Laue_measured_fraction_full 0.994
_diffrn_reflns_Laue_measured_fraction_max 0.995
_diffrn_reflns_limit_h_max 11
_diffrn_reflns_limit_h_min -11
_diffrn_reflns_limit_k_max 9
_diffrn_reflns_limit_k_min -12
_diffrn_reflns_limit_l_max 86
_diffrn_reflns_limit_l_min -92
_diffrn_reflns_number 25401
_diffrn_reflns_point_group_measured_fraction_full 0.994
_diffrn_reflns_point_group_measured_fraction_max 0.995
_diffrn_reflns_theta_full 25.242
_diffrn_reflns_theta_max 26.298
_diffrn_reflns_theta_min 2.905
_exptl_absorpt_coefficient_mu 3.792
_exptl_absorpt_correction_T_max 1.00000
_exptl_absorpt_correction_T_min 0.59593
_exptl_absorpt_correction_type multi-scan
_exptl_absorpt_process_details
;
CrysAlisPro, Agilent Technologies,
Version 1.171.35.19 (release 27-10-2011 CrysAlis171 .NET)
(compiled Oct 27 2011,15:02:11)
Empirical absorption correction using spherical harmonics,
 implemented in SCALE3 ABSPACK scaling algorithm.
;
_exptl_crystal_density_diffrn 2.012
_exptl_crystal_description plate
_exptl_crystal_F_000 4112
_exptl_crystal_size_max 0.30
_exptl_crystal_size_mid 0.20
_exptl_crystal_size_min 0.07
_refine_diff_density_max 0.963
_refine_diff_density_min -1.011
_refine_diff_density_rms 0.186
_refine_ls_extinction_method none
_refine_ls_goodness_of_fit_ref 1.089
_refine_ls_hydrogen_treatment constr
_refine_ls_matrix_type full
_refine_ls_number_parameters 766
_refine_ls_number_reflns 13800
_refine_ls_number_restraints 18
_refine_ls_restrained_S_all 1.089
_refine_ls_R_factor_all 0.0974
_refine_ls_R_factor_gt 0.0719
_refine_ls_shift/su_max 0.000
_refine_ls_shift/su_mean 0.000
_refine_ls_structure_factor_coef Fsqd
_refine_ls_weighting_details 'w=1/[\s^2^(Fo^2^)+(0.0342P)^2^+109.2771P] where P=(Fo^2^+2Fc^2^)/3'
_refine_ls_weighting_scheme calc
_refine_ls_wR_factor_gt 0.1386
_refine_ls_wR_factor_ref 0.1494
_reflns_Friedel_coverage 0.000
_reflns_number_gt 10629
_reflns_number_total 13800
_reflns_threshold_expression 'I > 2\s(I)'
_cod_data_source_file d1ce00902h2.cif
_cod_data_source_block shelx_CCDC4
_cod_depositor_comments 'Adding full bibliography for 7243461--7243466.cif.'
_cod_database_code 7243465
_shelx_shelxl_version_number 2018/3
_shelx_space_group_comment
;
The symmetry employed for this shelxl refinement is uniquely defined
by the following loop, which should always be used as a source of
symmetry information in preference to the above space-group names.
They are only intended as comments.
;

loop_
_space_group_symop_operation_xyz
'x, y, z'
'x+1/2, y+1/2, z+1/2'
'-x, -y, -z'
'-x+1/2, -y+1/2, -z+1/2'

loop_
_atom_site_label
_atom_site_type_symbol
_atom_site_fract_x
_atom_site_fract_y
_atom_site_fract_z
_atom_site_U_iso_or_equiv
_atom_site_adp_type
_atom_site_occupancy
_atom_site_site_symmetry_order
_atom_site_calc_flag
_atom_site_refinement_flags_posn
_atom_site_refinement_flags_adp
_atom_site_refinement_flags_occupancy
_atom_site_disorder_assembly
_atom_site_disorder_group
Br1 Br 0.19722(8) 0.75550(9) 0.10514(2) 0.02083(19) Uani 1 1 d . . . . .
Br2 Br -0.22195(8) 0.73375(9) 0.10564(2) 0.0230(2) Uani 1 1 d . . . . .
Br3 Br 0.00644(9) 0.56897(9) 0.14515(2) 0.02076(19) Uani 1 1 d . . . . .
Br4 Br -0.02407(9) 0.96427(9) 0.14252(2) 0.0223(2) Uani 1 1 d . . . . .
Zn5 Zn -0.01054(9) 0.75506(9) 0.12477(2) 0.0139(2) Uani 1 1 d . . . . .
S30 S -0.3943(2) 0.5996(2) 0.20709(3) 0.0154(4) Uani 1 1 d . . . . .
S27 S -0.5742(2) 0.8415(2) 0.20795(3) 0.0165(4) Uani 1 1 d . . . . .
S3 S 0.1191(2) 0.3615(2) 0.04245(3) 0.0162(4) Uani 1 1 d . . . . .
S24 S -0.1495(2) 0.3603(2) 0.22808(3) 0.0178(4) Uani 1 1 d . . . . .
S28 S -0.6076(2) 0.8596(2) 0.16849(3) 0.0176(4) Uani 1 1 d . . . . .
S14 S -0.3584(2) -0.0993(2) 0.06163(3) 0.0148(4) Uani 1 1 d . . . . .
S31 S -0.3915(2) 0.6069(2) 0.25153(3) 0.0174(4) Uani 1 1 d . . . . .
S26 S -0.5730(2) 0.8484(2) 0.25059(3) 0.0178(4) Uani 1 1 d . . . . .
S9 S -0.3786(2) 0.4084(2) 0.02179(3) 0.0154(4) Uani 1 1 d . . . . .
S18 S 0.3257(2) 0.3785(2) 0.22844(3) 0.0183(4) Uani 1 1 d . . . . .
S21 S -0.3610(2) 0.1369(2) 0.22827(3) 0.0188(4) Uani 1 1 d . . . . .
S2 S 0.1199(2) 0.3450(2) -0.00092(3) 0.0166(4) Uani 1 1 d . . . . .
S16 S -0.6159(2) 0.1065(2) 0.02147(3) 0.0150(4) Uani 1 1 d . . . . .
S6 S -0.1180(2) 0.1626(2) 0.04301(3) 0.0153(4) Uani 1 1 d . . . . .
S23 S -0.1373(2) 0.3779(2) 0.18856(3) 0.0167(4) Uani 1 1 d . . . . .
S7 S -0.1238(2) 0.1530(2) -0.00068(3) 0.0158(4) Uani 1 1 d . . . . .
S12 S -0.6178(2) 0.6011(2) 0.02179(3) 0.0157(4) Uani 1 1 d . . . . .
S10 S -0.3440(2) 0.4043(2) 0.06119(3) 0.0175(4) Uani 1 1 d . . . . .
S15 S -0.6454(2) 0.1313(2) 0.06077(3) 0.0176(4) Uani 1 1 d . . . . .
S4 S 0.1444(2) 0.3964(2) 0.08193(3) 0.0180(4) Uani 1 1 d . . . . .
S20 S 0.1432(2) 0.0952(2) 0.18848(3) 0.0177(4) Uani 1 1 d . . . . .
S22 S -0.3773(2) 0.1009(2) 0.18887(3) 0.0198(4) Uani 1 1 d . . . . .
S19 S 0.1673(2) 0.1202(2) 0.22797(3) 0.0186(4) Uani 1 1 d . . . . .
S8 S -0.1499(2) 0.1245(2) -0.04003(3) 0.0177(4) Uani 1 1 d . . . . .
S32 S -0.3724(2) 0.5982(2) 0.29103(3) 0.0203(5) Uani 1 1 d . . . . .
S11 S -0.6367(2) 0.6295(2) 0.06122(3) 0.0140(4) Uani 1 1 d . . . . .
S13 S -0.3797(2) -0.0902(2) 0.02208(3) 0.0151(4) Uani 1 1 d . . . . .
S25 S -0.5921(2) 0.8870(2) 0.28972(3) 0.0201(4) Uani 1 1 d . . . . .
S29 S -0.3747(2) 0.5790(2) 0.16736(3) 0.0180(4) Uani 1 1 d . . . . .
S5 S -0.1299(2) 0.1473(2) 0.08271(3) 0.0187(4) Uani 1 1 d . . . . .
S1 S 0.1462(2) 0.3488(2) -0.04033(3) 0.0171(4) Uani 1 1 d . . . . .
S17 S 0.3308(2) 0.4054(2) 0.18902(3) 0.0190(4) Uani 1 1 d . . . . .
C9 C -0.0574(8) 0.1983(8) -0.02173(10) 0.0146(16) Uani 1 1 d . . . . .
C39 C -0.4447(8) 0.6660(8) 0.18631(10) 0.0163(17) Uani 1 1 d . . . . .
C35 C -0.4816(8) 0.7212(7) 0.22022(9) 0.0116(15) Uani 1 1 d . . . . .
C13 C -0.5124(8) 0.5931(8) 0.07907(10) 0.0156(17) Uani 1 1 d . . . . .
H13A H -0.428389 0.650866 0.077978 0.019 Uiso 1 1 calc R U . . .
H13B H -0.557336 0.615180 0.090516 0.019 Uiso 1 1 calc R U . . .
C20 C -0.5526(8) 0.0573(8) 0.04284(10) 0.0124(16) Uani 1 1 d . . . . .
C17 C -0.4463(8) -0.0328(8) 0.04299(10) 0.0149(16) Uani 1 1 d . . . . .
C27 C -0.3030(8) 0.1923(8) 0.20716(10) 0.0136(16) Uani 1 1 d . . . . .
C32 C -0.5708(9) 0.7702(8) 0.30783(11) 0.0194(18) Uani 1 1 d . . . . .
H32A H -0.594292 0.816032 0.319103 0.023 Uiso 1 1 calc R U . . .
H32B H -0.639302 0.696886 0.306018 0.023 Uiso 1 1 calc R U . . .
C21 C 0.2310(9) 0.3249(8) 0.17052(10) 0.0194(18) Uani 1 1 d . . . . .
H21A H 0.130533 0.350149 0.171331 0.023 Uiso 1 1 calc R U . . .
H21B H 0.267691 0.357300 0.159189 0.023 Uiso 1 1 calc R U . . .
C22 C 0.2759(8) 0.3109(8) 0.20728(10) 0.0162(17) Uani 1 1 d . . . . .
C25 C 0.2418(8) 0.1739(8) 0.17058(10) 0.0164(17) Uani 1 1 d . . . . .
H25A H 0.342458 0.149631 0.171634 0.020 Uiso 1 1 calc R U . . .
H25B H 0.206262 0.137948 0.159095 0.020 Uiso 1 1 calc R U . . .
C26 C -0.2518(8) 0.2498(8) 0.24067(10) 0.0155(17) Uani 1 1 d . . . . .
C4 C -0.0009(8) 0.2518(8) 0.01183(10) 0.0145(16) Uani 1 1 d . . . . .
C5 C 0.0567(7) 0.3147(8) 0.06372(10) 0.0134(16) Uani 1 1 d . U . . .
C40 C -0.4381(8) 0.6814(8) 0.27245(10) 0.0156(17) Uani 1 1 d . . . . .
C28 C -0.3412(8) 0.2143(8) 0.17080(11) 0.0185(17) Uani 1 1 d . . . . .
H28A H -0.364387 0.168933 0.159409 0.022 Uiso 1 1 calc R U . . .
H28B H -0.404088 0.291536 0.172022 0.022 Uiso 1 1 calc R U . . .
C12 C -0.4409(8) 0.4677(8) 0.04294(10) 0.0139(16) Uani 1 1 d . . . . .
C33 C -0.5226(8) 0.7916(8) 0.27194(10) 0.0167(17) Uani 1 1 d . . . . .
C14 C -0.4635(8) 0.4481(8) 0.07932(10) 0.0157(17) Uani 1 1 d . . . . .
H14A H -0.547537 0.389484 0.078585 0.019 Uiso 1 1 calc R U . . .
H14B H -0.415184 0.432154 0.090707 0.019 Uiso 1 1 calc R U . . .
C2 C 0.0554(8) 0.2860(8) -0.02182(10) 0.0135(16) Uani 1 1 d . . . . .
C3 C -0.0004(8) 0.2568(8) 0.03013(10) 0.0153(17) Uani 1 1 d . . . . .
C6 C 0.0224(8) 0.3567(8) 0.09981(10) 0.0152(16) Uani 1 1 d . U . . .
H6A H 0.063766 0.387173 0.111257 0.018 Uiso 1 1 calc R U . . .
H6B H -0.067328 0.404168 0.098036 0.018 Uiso 1 1 calc R U . . .
C34 C -0.4811(8) 0.7261(8) 0.23822(10) 0.0155(17) Uani 1 1 d . . . . .
C15 C -0.5490(8) 0.5554(8) 0.04292(10) 0.0134(16) Uani 1 1 d . . . . .
C18 C -0.4787(8) -0.0506(8) 0.07953(10) 0.0136(16) Uani 1 1 d . . . . .
H18A H -0.564450 -0.106894 0.078726 0.016 Uiso 1 1 calc R U . . .
H18B H -0.432152 -0.067172 0.091014 0.016 Uiso 1 1 calc R U . . .
C30 C -0.2066(8) 0.2950(8) 0.20695(10) 0.0150(16) Uani 1 1 d . . . . .
C38 C -0.4256(8) 0.6918(8) 0.14973(10) 0.0164(17) Uani 1 1 d . . . . .
H38A H -0.364701 0.771503 0.150449 0.020 Uiso 1 1 calc R U . . .
H38B H -0.410051 0.647811 0.138098 0.020 Uiso 1 1 calc R U . . .
C8 C -0.0480(8) 0.2192(8) 0.06380(10) 0.0158(17) Uani 1 1 d . . . . .
C31 C -0.4217(9) 0.7118(9) 0.30949(11) 0.0225(19) Uani 1 1 d . . . . .
H31A H -0.415367 0.663582 0.320694 0.027 Uiso 1 1 calc R U . . .
H31B H -0.352252 0.785249 0.310183 0.027 Uiso 1 1 calc R U . . .
C37 C -0.5830(8) 0.7338(8) 0.15109(11) 0.0183(17) Uani 1 1 d . . . . .
H37A H -0.641859 0.655480 0.153635 0.022 Uiso 1 1 calc R U . . .
H37B H -0.614641 0.768808 0.139626 0.022 Uiso 1 1 calc R U . . .
C11 C -0.4998(8) 0.5024(8) 0.00899(9) 0.0116(15) Uani 1 1 d . . . . .
C24 C 0.2049(8) 0.1924(8) 0.20697(10) 0.0146(16) Uani 1 1 d . . . . .
C16 C -0.4991(8) 0.0041(8) 0.00906(10) 0.0133(16) Uani 1 1 d . . . . .
C23 C 0.2489(8) 0.2485(8) 0.24094(10) 0.0161(17) Uani 1 1 d . . . . .
C10 C -0.0319(8) 0.1614(8) -0.05848(10) 0.0158(17) Uani 1 1 d . . . . .
H10A H 0.050369 0.101988 -0.057917 0.019 Uiso 1 1 calc R U . . .
H10B H -0.082724 0.141305 -0.069711 0.019 Uiso 1 1 calc R U . . .
C7 C -0.0078(9) 0.2073(8) 0.10043(10) 0.0195(18) Uani 1 1 d . . . . .
H7A H -0.049004 0.186872 0.112035 0.023 Uiso 1 1 calc R U . . .
H7B H 0.082395 0.159216 0.099391 0.023 Uiso 1 1 calc R U . . .
C36 C -0.5287(8) 0.7752(8) 0.18651(10) 0.0133(16) Uani 1 1 d . U . . .
C29 C -0.1877(8) 0.2632(8) 0.17031(10) 0.0177(17) Uani 1 1 d . . . . .
H29A H -0.172093 0.307645 0.158976 0.021 Uiso 1 1 calc R U . . .
H29B H -0.124635 0.185742 0.170595 0.021 Uiso 1 1 calc R U . . .
C1 C 0.0227(8) 0.3063(8) -0.05882(10) 0.0152(16) Uani 1 1 d . . . . .
H1A H -0.059021 0.366523 -0.058251 0.018 Uiso 1 1 calc R U . . .
H1B H 0.071120 0.320537 -0.070158 0.018 Uiso 1 1 calc R U . . .
C19 C -0.5234(8) 0.0959(8) 0.07913(10) 0.0158(17) Uani 1 1 d . . . . .
H19A H -0.437931 0.151806 0.078087 0.019 Uiso 1 1 calc R U . . .
H19B H -0.569298 0.119768 0.090451 0.019 Uiso 1 1 calc R U . . .
Cl2 Cl -0.2949(2) 0.3801(2) 0.12483(3) 0.0196(4) Uani 1 1 d . . . . .
Cl1 Cl -0.6284(2) 0.4509(2) 0.12344(3) 0.0194(4) Uani 1 1 d . . . . .
C41 C -0.5708(8) 0.2859(8) 0.12453(10) 0.0144(17) Uani 1 1 d . . . . .
C42 C -0.6741(8) 0.1834(8) 0.12567(10) 0.0146(16) Uani 1 1 d . . . . .
H42A H -0.771605 0.203747 0.126153 0.018 Uiso 1 1 calc R U . . .
C43 C -0.6285(10) 0.0517(9) 0.12605(11) 0.026(2) Uani 1 1 d . . . . .
H43A H -0.696405 -0.017113 0.126910 0.031 Uiso 1 1 calc R U . . .
C44 C -0.4848(9) 0.0196(8) 0.12520(10) 0.0194(18) Uani 1 1 d . . . . .
H44A H -0.456922 -0.070197 0.125111 0.023 Uiso 1 1 calc R U . . .
C45 C -0.3817(8) 0.1203(8) 0.12448(10) 0.0174(17) Uani 1 1 d . . . . .
H45A H -0.284481 0.098869 0.123987 0.021 Uiso 1 1 calc R U . . .
C46 C -0.4252(7) 0.2545(7) 0.12451(10) 0.0117(15) Uani 1 1 d . . . . .

loop_
_atom_site_aniso_label
_atom_site_aniso_U_11
_atom_site_aniso_U_22
_atom_site_aniso_U_33
_atom_site_aniso_U_23
_atom_site_aniso_U_13
_atom_site_aniso_U_12
Br1 0.0174(4) 0.0254(5) 0.0195(4) -0.0048(3) 0.0034(3) 0.0008(3)
Br2 0.0169(4) 0.0312(5) 0.0207(4) -0.0009(4) -0.0059(3) 0.0005(4)
Br3 0.0249(4) 0.0179(5) 0.0196(4) 0.0021(3) -0.0015(3) 0.0016(3)
Br4 0.0271(4) 0.0170(5) 0.0224(5) -0.0066(3) -0.0011(3) 0.0034(4)
Zn5 0.0138(4) 0.0143(5) 0.0135(5) -0.0022(4) -0.0015(3) 0.0014(4)
S30 0.0188(10) 0.0143(10) 0.0132(10) 0.0007(8) -0.0010(8) 0.0053(8)
S27 0.0210(10) 0.0159(11) 0.0125(10) -0.0029(8) 0.0006(8) 0.0046(8)
S3 0.0189(10) 0.0152(11) 0.0143(10) -0.0024(8) 0.0014(8) -0.0002(8)
S24 0.0213(10) 0.0184(11) 0.0134(10) -0.0030(8) -0.0019(8) -0.0017(8)
S28 0.0254(11) 0.0132(11) 0.0142(10) -0.0018(8) -0.0012(8) 0.0061(8)
S14 0.0146(9) 0.0168(11) 0.0129(10) -0.0007(8) 0.0000(7) 0.0055(8)
S31 0.0225(10) 0.0179(11) 0.0118(10) -0.0005(8) 0.0013(8) 0.0053(9)
S26 0.0228(11) 0.0167(11) 0.0140(10) -0.0010(8) -0.0009(8) 0.0068(9)
S9 0.0181(10) 0.0150(11) 0.0130(10) -0.0018(8) -0.0006(8) 0.0041(8)
S18 0.0250(11) 0.0165(11) 0.0134(10) -0.0005(8) -0.0019(8) -0.0012(9)
S21 0.0242(11) 0.0187(11) 0.0133(10) -0.0023(8) 0.0010(8) -0.0036(9)
S2 0.0201(10) 0.0166(11) 0.0128(10) -0.0026(8) -0.0014(8) -0.0021(8)
S16 0.0174(10) 0.0145(10) 0.0130(10) -0.0004(7) -0.0005(7) 0.0045(8)
S6 0.0189(10) 0.0145(11) 0.0125(10) -0.0009(7) -0.0010(7) 0.0003(8)
S23 0.0191(10) 0.0178(11) 0.0133(10) -0.0010(8) 0.0016(8) 0.0004(8)
S7 0.0194(10) 0.0161(11) 0.0118(10) 0.0003(8) 0.0003(8) -0.0021(8)
S12 0.0179(10) 0.0148(11) 0.0144(10) -0.0009(8) -0.0026(8) 0.0044(8)
S10 0.0149(10) 0.0232(12) 0.0147(10) 0.0033(8) 0.0013(8) 0.0086(8)
S15 0.0155(10) 0.0215(11) 0.0155(10) -0.0056(8) 0.0004(8) 0.0069(8)
S4 0.0163(10) 0.0226(12) 0.0150(10) -0.0046(8) 0.0015(8) -0.0053(8)
S20 0.0259(11) 0.0132(11) 0.0138(10) -0.0031(8) 0.0019(8) -0.0013(8)
S22 0.0298(11) 0.0159(11) 0.0134(10) -0.0010(8) -0.0054(8) -0.0043(9)
S19 0.0253(11) 0.0147(11) 0.0159(10) 0.0004(8) 0.0004(8) -0.0016(9)
S8 0.0167(10) 0.0225(12) 0.0139(10) 0.0001(8) -0.0012(8) -0.0057(8)
S32 0.0247(11) 0.0208(12) 0.0154(10) 0.0012(8) 0.0009(8) 0.0104(9)
S11 0.0125(9) 0.0162(11) 0.0131(10) -0.0007(7) 0.0000(7) 0.0042(8)
S13 0.0165(9) 0.0150(11) 0.0138(10) -0.0013(8) 0.0015(7) 0.0064(8)
S25 0.0304(12) 0.0154(11) 0.0145(10) -0.0017(8) 0.0025(8) 0.0057(9)
S29 0.0256(11) 0.0134(11) 0.0150(10) 0.0006(8) 0.0021(8) 0.0074(8)
S5 0.0180(10) 0.0241(12) 0.0138(10) -0.0006(8) -0.0008(8) -0.0037(9)
S1 0.0159(10) 0.0223(12) 0.0129(10) -0.0013(8) 0.0010(8) -0.0035(8)
S17 0.0299(11) 0.0132(11) 0.0138(10) -0.0020(8) 0.0041(8) -0.0047(9)
C9 0.017(4) 0.018(4) 0.009(4) -0.001(3) 0.000(3) 0.006(3)
C39 0.022(4) 0.008(4) 0.018(4) -0.001(3) -0.006(3) 0.001(3)
C35 0.021(4) 0.008(4) 0.006(4) 0.001(3) -0.004(3) 0.001(3)
C13 0.017(4) 0.019(5) 0.010(4) -0.004(3) -0.008(3) 0.003(3)
C20 0.013(4) 0.014(4) 0.011(4) 0.004(3) -0.005(3) 0.003(3)
C17 0.020(4) 0.011(4) 0.013(4) 0.002(3) 0.005(3) -0.007(3)
C27 0.019(4) 0.010(4) 0.012(4) 0.002(3) 0.003(3) 0.004(3)
C32 0.027(4) 0.015(4) 0.016(4) -0.004(3) 0.005(3) -0.005(4)
C21 0.025(4) 0.024(5) 0.010(4) 0.002(3) -0.003(3) 0.005(4)
C22 0.017(4) 0.013(4) 0.019(4) 0.002(3) -0.001(3) 0.007(3)
C25 0.017(4) 0.018(4) 0.014(4) -0.007(3) 0.000(3) -0.001(3)
C26 0.016(4) 0.014(4) 0.017(4) -0.002(3) -0.001(3) 0.001(3)
C4 0.014(4) 0.014(4) 0.015(4) 0.002(3) 0.003(3) 0.004(3)
C5 0.007(3) 0.017(3) 0.016(3) -0.001(3) 0.002(3) 0.004(3)
C40 0.017(4) 0.017(4) 0.013(4) 0.002(3) 0.003(3) 0.002(3)
C28 0.019(4) 0.016(4) 0.020(4) -0.003(3) -0.002(3) -0.004(3)
C12 0.018(4) 0.007(4) 0.016(4) 0.001(3) 0.007(3) -0.003(3)
C33 0.017(4) 0.020(5) 0.013(4) -0.003(3) 0.000(3) -0.004(3)
C14 0.019(4) 0.014(4) 0.015(4) 0.004(3) -0.003(3) 0.003(3)
C2 0.015(4) 0.011(4) 0.015(4) -0.006(3) -0.001(3) 0.003(3)
C3 0.013(4) 0.012(4) 0.020(4) 0.002(3) -0.004(3) 0.008(3)
C6 0.017(3) 0.020(3) 0.010(3) 0.002(3) 0.005(3) -0.003(3)
C34 0.018(4) 0.015(4) 0.013(4) -0.004(3) 0.001(3) -0.003(3)
C15 0.014(4) 0.013(4) 0.013(4) 0.004(3) -0.006(3) -0.004(3)
C18 0.017(4) 0.014(4) 0.010(4) 0.002(3) -0.001(3) 0.002(3)
C30 0.019(4) 0.014(4) 0.011(4) -0.001(3) 0.000(3) 0.004(3)
C38 0.022(4) 0.016(4) 0.011(4) -0.001(3) 0.005(3) 0.001(3)
C8 0.016(4) 0.013(4) 0.018(4) -0.002(3) 0.003(3) 0.004(3)
C31 0.025(4) 0.025(5) 0.017(4) -0.004(4) -0.003(3) 0.003(4)
C37 0.024(4) 0.012(4) 0.018(4) -0.003(3) -0.001(3) 0.000(3)
C11 0.012(4) 0.012(4) 0.011(4) -0.001(3) 0.001(3) -0.001(3)
C24 0.019(4) 0.016(4) 0.009(4) 0.003(3) 0.004(3) 0.003(3)
C16 0.015(4) 0.012(4) 0.013(4) -0.001(3) 0.001(3) 0.003(3)
C23 0.014(4) 0.018(4) 0.016(4) 0.002(3) 0.000(3) 0.008(3)
C10 0.018(4) 0.016(4) 0.013(4) 0.003(3) 0.002(3) 0.000(3)
C7 0.023(4) 0.023(5) 0.012(4) 0.003(3) -0.003(3) 0.002(4)
C36 0.019(3) 0.011(3) 0.010(3) 0.006(3) 0.002(3) -0.001(3)
C29 0.023(4) 0.017(5) 0.012(4) -0.008(3) 0.006(3) -0.001(3)
C1 0.017(4) 0.015(4) 0.013(4) -0.001(3) -0.001(3) 0.005(3)
C19 0.016(4) 0.017(4) 0.014(4) -0.007(3) -0.004(3) 0.005(3)
Cl2 0.0160(9) 0.0181(11) 0.0245(11) -0.0025(8) 0.0012(8) -0.0039(8)
Cl1 0.0197(10) 0.0131(10) 0.0252(11) -0.0030(8) -0.0005(8) 0.0032(8)
C41 0.012(4) 0.017(4) 0.014(4) -0.006(3) -0.008(3) 0.007(3)
C42 0.010(4) 0.016(4) 0.018(4) 0.001(3) 0.001(3) 0.003(3)
C43 0.039(5) 0.022(5) 0.017(4) -0.003(4) 0.005(4) -0.008(4)
C44 0.034(5) 0.012(4) 0.013(4) 0.005(3) 0.004(3) 0.007(4)
C45 0.017(4) 0.018(5) 0.018(4) 0.006(3) 0.000(3) 0.008(3)
C46 0.010(4) 0.007(4) 0.019(4) 0.003(3) -0.001(3) -0.004(3)

loop_
_atom_type_symbol
_atom_type_description
_atom_type_scat_dispersion_real
_atom_type_scat_dispersion_imag
_atom_type_scat_source
C C 0.0033 0.0016 'International Tables Vol C Tables 4.2.6.8 and 6.1.1.4'
H H 0.0000 0.0000 'International Tables Vol C Tables 4.2.6.8 and 6.1.1.4'
S S 0.1246 0.1234 'International Tables Vol C Tables 4.2.6.8 and 6.1.1.4'
Cl Cl 0.1484 0.1585 'International Tables Vol C Tables 4.2.6.8 and 6.1.1.4'
Zn Zn 0.2839 1.4301 'International Tables Vol C Tables 4.2.6.8 and 6.1.1.4'
Br Br -0.2901 2.4595 'International Tables Vol C Tables 4.2.6.8 and 6.1.1.4'

loop_
_geom_angle_atom_site_label_1
_geom_angle_atom_site_label_2
_geom_angle_atom_site_label_3
_geom_angle
_geom_angle_site_symmetry_1
_geom_angle_site_symmetry_3
_geom_angle_publ_flag
Br2 Zn5 Br3 111.18(5) . . ?
Br2 Zn5 Br1 107.13(4) . . ?
Br3 Zn5 Br1 109.54(4) . . ?
Br2 Zn5 Br4 109.20(4) . . ?
Br3 Zn5 Br4 108.68(4) . . ?
Br1 Zn5 Br4 111.12(5) . . ?
C35 S30 C39 95.6(4) . . ?
C35 S27 C36 95.8(4) . . ?
C3 S3 C5 95.3(4) . . ?
C26 S24 C30 95.4(4) . . ?
C36 S28 C37 98.8(4) . . ?
C17 S14 C18 101.1(4) . . ?
C40 S31 C34 95.6(4) . . ?
C34 S26 C33 96.3(4) . . ?
C11 S9 C12 95.4(4) . . ?
C22 S18 C23 95.7(4) . . ?
C26 S21 C27 94.6(4) . . ?
C2 S2 C4 95.5(4) . . ?
C16 S16 C20 95.6(4) . . ?
C3 S6 C8 95.2(4) . . ?
C30 S23 C29 101.1(4) . . ?
C4 S7 C9 95.2(4) . . ?
C11 S12 C15 95.9(4) . . ?
C12 S10 C14 100.0(4) . . ?
C20 S15 C19 100.1(3) . . ?
C5 S4 C6 100.0(4) . . ?
C24 S20 C25 100.0(4) . . ?
C27 S22 C28 100.5(4) . . ?
C23 S19 C24 95.4(4) . . ?
C9 S8 C10 101.9(4) . . ?
C40 S32 C31 102.0(4) . . ?
C15 S11 C13 100.5(4) . . ?
C16 S13 C17 95.2(4) . . ?
C33 S25 C32 100.1(4) . . ?
C39 S29 C38 100.3(4) . . ?
C8 S5 C7 100.1(4) . . ?
C2 S1 C1 102.0(4) . . ?
C22 S17 C21 101.8(4) . . ?
C2 C9 S8 128.6(6) . . ?
C2 C9 S7 117.2(6) . . ?
S8 C9 S7 114.1(4) . . ?
C36 C39 S30 117.8(6) . . ?
C36 C39 S29 127.8(6) . . ?
S30 C39 S29 114.5(4) . . ?
C34 C35 S30 124.8(6) . . ?
C34 C35 S27 120.6(6) . . ?
S30 C35 S27 114.6(4) . . ?
C14 C13 S11 114.3(5) . . ?
C14 C13 H13A 108.7 . . ?
S11 C13 H13A 108.7 . . ?
C14 C13 H13B 108.7 . . ?
S11 C13 H13B 108.7 . . ?
H13A C13 H13B 107.6 . . ?
C17 C20 S15 129.7(6) . . ?
C17 C20 S16 116.7(6) . . ?
S15 C20 S16 113.5(4) . . ?
C20 C17 S14 128.1(6) . . ?
C20 C17 S13 117.7(6) . . ?
S14 C17 S13 114.2(4) . . ?
C30 C27 S22 128.4(6) . . ?
C30 C27 S21 117.8(6) . . ?
S22 C27 S21 113.8(4) . . ?
C31 C32 S25 114.5(6) . . ?
C31 C32 H32A 108.6 . . ?
S25 C32 H32A 108.6 . . ?
C31 C32 H32B 108.6 . . ?
S25 C32 H32B 108.6 . . ?
H32A C32 H32B 107.6 . . ?
C25 C21 S17 112.5(5) . . ?
C25 C21 H21A 109.1 . . ?
S17 C21 H21A 109.1 . . ?
C25 C21 H21B 109.1 . . ?
S17 C21 H21B 109.1 . . ?
H21A C21 H21B 107.8 . . ?
C24 C22 S17 128.0(6) . . ?
C24 C22 S18 117.1(6) . . ?
S17 C22 S18 114.8(5) . . ?
C21 C25 S20 114.4(5) . . ?
C21 C25 H25A 108.7 . . ?
S20 C25 H25A 108.7 . . ?
C21 C25 H25B 108.7 . . ?
S20 C25 H25B 108.7 . . ?
H25A C25 H25B 107.6 . . ?
C26 C26 S24 122.7(8) 4_455 . ?
C26 C26 S21 121.5(8) 4_455 . ?
S24 C26 S21 115.8(4) . . ?
C3 C4 S7 122.4(6) . . ?
C3 C4 S2 122.5(6) . . ?
S7 C4 S2 115.2(4) . . ?
C8 C5 S4 129.3(6) . . ?
C8 C5 S3 116.3(6) . . ?
S4 C5 S3 114.4(4) . . ?
C33 C40 S32 128.9(6) . . ?
C33 C40 S31 116.7(6) . . ?
S32 C40 S31 114.4(4) . . ?
C29 C28 S22 113.8(6) . . ?
C29 C28 H28A 108.8 . . ?
S22 C28 H28A 108.8 . . ?
C29 C28 H28B 108.8 . . ?
S22 C28 H28B 108.8 . . ?
H28A C28 H28B 107.7 . . ?
C15 C12 S10 129.3(6) . . ?
C15 C12 S9 117.3(6) . . ?
S10 C12 S9 113.4(4) . . ?
C40 C33 S25 129.1(6) . . ?
C40 C33 S26 117.1(6) . . ?
S25 C33 S26 113.8(5) . . ?
C13 C14 S10 113.4(6) . . ?
C13 C14 H14A 108.9 . . ?
S10 C14 H14A 108.9 . . ?
C13 C14 H14B 108.9 . . ?
S10 C14 H14B 108.9 . . ?
H14A C14 H14B 107.7 . . ?
C9 C2 S1 128.3(6) . . ?
C9 C2 S2 117.0(6) . . ?
S1 C2 S2 114.7(4) . . ?
C4 C3 S6 123.0(6) . . ?
C4 C3 S3 121.8(6) . . ?
S6 C3 S3 115.3(4) . . ?
C7 C6 S4 111.6(5) . . ?
C7 C6 H6A 109.3 . . ?
S4 C6 H6A 109.3 . . ?
C7 C6 H6B 109.3 . . ?
S4 C6 H6B 109.3 . . ?
H6A C6 H6B 108.0 . . ?
C35 C34 S26 122.7(6) . . ?
C35 C34 S31 123.2(6) . . ?
S26 C34 S31 114.2(4) . . ?
C12 C15 S11 128.7(6) . . ?
C12 C15 S12 117.0(6) . . ?
S11 C15 S12 114.3(4) . . ?
C19 C18 S14 113.8(5) . . ?
C19 C18 H18A 108.8 . . ?
S14 C18 H18A 108.8 . . ?
C19 C18 H18B 108.8 . . ?
S14 C18 H18B 108.8 . . ?
H18A C18 H18B 107.7 . . ?
C27 C30 S23 128.8(6) . . ?
C27 C30 S24 116.4(6) . . ?
S23 C30 S24 114.8(4) . . ?
C37 C38 S29 112.1(6) . . ?
C37 C38 H38A 109.2 . . ?
S29 C38 H38A 109.2 . . ?
C37 C38 H38B 109.2 . . ?
S29 C38 H38B 109.2 . . ?
H38A C38 H38B 107.9 . . ?
C5 C8 S6 117.8(6) . . ?
C5 C8 S5 127.6(6) . . ?
S6 C8 S5 114.6(4) . . ?
C32 C31 S32 114.4(5) . . ?
C32 C31 H31A 108.7 . . ?
S32 C31 H31A 108.7 . . ?
C32 C31 H31B 108.7 . . ?
S32 C31 H31B 108.7 . . ?
H31A C31 H31B 107.6 . . ?
C38 C37 S28 111.4(5) . . ?
C38 C37 H37A 109.3 . . ?
S28 C37 H37A 109.3 . . ?
C38 C37 H37B 109.3 . . ?
S28 C37 H37B 109.3 . . ?
H37A C37 H37B 108.0 . . ?
C11 C11 S12 123.7(8) 3_465 . ?
C11 C11 S9 122.0(8) 3_465 . ?
S12 C11 S9 114.4(4) . . ?
C22 C24 S20 129.3(6) . . ?
C22 C24 S19 117.1(6) . . ?
S20 C24 S19 113.6(4) . . ?
C16 C16 S16 123.0(8) 3_455 . ?
C16 C16 S13 122.2(8) 3_455 . ?
S16 C16 S13 114.8(4) . . ?
C23 C23 S19 123.6(9) 4 . ?
C23 C23 S18 121.6(9) 4 . ?
S19 C23 S18 114.7(4) . . ?
C1 C10 S8 114.9(5) . . ?
C1 C10 H10A 108.5 . . ?
S8 C10 H10A 108.5 . . ?
C1 C10 H10B 108.5 . . ?
S8 C10 H10B 108.5 . . ?
H10A C10 H10B 107.5 . . ?
C6 C7 S5 113.3(5) . . ?
C6 C7 H7A 108.9 . . ?
S5 C7 H7A 108.9 . . ?
C6 C7 H7B 108.9 . . ?
S5 C7 H7B 108.9 . . ?
H7A C7 H7B 107.7 . . ?
C39 C36 S28 129.5(6) . . ?
C39 C36 S27 116.3(6) . . ?
S28 C36 S27 114.1(4) . . ?
C28 C29 S23 114.6(5) . . ?
C28 C29 H29A 108.6 . . ?
S23 C29 H29A 108.6 . . ?
C28 C29 H29B 108.6 . . ?
S23 C29 H29B 108.6 . . ?
H29A C29 H29B 107.6 . . ?
C10 C1 S1 113.2(5) . . ?
C10 C1 H1A 108.9 . . ?
S1 C1 H1A 108.9 . . ?
C10 C1 H1B 108.9 . . ?
S1 C1 H1B 108.9 . . ?
H1A C1 H1B 107.8 . . ?
C18 C19 S15 113.1(5) . . ?
C18 C19 H19A 109.0 . . ?
S15 C19 H19A 109.0 . . ?
C18 C19 H19B 109.0 . . ?
S15 C19 H19B 109.0 . . ?
H19A C19 H19B 107.8 . . ?
C46 C41 C42 120.0(7) . . ?
C46 C41 Cl1 121.3(6) . . ?
C42 C41 Cl1 118.6(6) . . ?
C43 C42 C41 118.7(7) . . ?
C43 C42 H42A 120.7 . . ?
C41 C42 H42A 120.7 . . ?
C44 C43 C42 121.5(8) . . ?
C44 C43 H43A 119.2 . . ?
C42 C43 H43A 119.2 . . ?
C43 C44 C45 120.2(8) . . ?
C43 C44 H44A 119.9 . . ?
C45 C44 H44A 119.9 . . ?
C44 C45 C46 119.2(7) . . ?
C44 C45 H45A 120.4 . . ?
C46 C45 H45A 120.4 . . ?
C41 C46 C45 120.2(7) . . ?
C41 C46 Cl2 120.9(6) . . ?
C45 C46 Cl2 118.9(6) . . ?

loop_
_geom_bond_atom_site_label_1
_geom_bond_atom_site_label_2
_geom_bond_distance
_geom_bond_site_symmetry_2
_geom_bond_publ_flag
Br1 Zn5 2.4263(12) . ?
Br2 Zn5 2.4175(11) . ?
Br3 Zn5 2.4186(12) . ?
Br4 Zn5 2.4385(12) . ?
S30 C35 1.743(8) . ?
S30 C39 1.751(8) . ?
S27 C35 1.745(7) . ?
S27 C36 1.763(8) . ?
S3 C3 1.752(8) . ?
S3 C5 1.756(8) . ?
S24 C26 1.740(8) . ?
S24 C30 1.759(7) . ?
S28 C36 1.752(7) . ?
S28 C37 1.793(8) . ?
S14 C17 1.745(8) . ?
S14 C18 1.803(8) . ?
S31 C40 1.762(8) . ?
S31 C34 1.766(8) . ?
S26 C34 1.738(8) . ?
S26 C33 1.754(8) . ?
S9 C11 1.754(7) . ?
S9 C12 1.766(8) . ?
S18 C22 1.750(8) . ?
S18 C23 1.757(9) . ?
S21 C26 1.747(7) . ?
S21 C27 1.759(8) . ?
S2 C2 1.744(7) . ?
S2 C4 1.747(8) . ?
S16 C16 1.746(7) . ?
S16 C20 1.766(7) . ?
S6 C3 1.739(8) . ?
S6 C8 1.748(8) . ?
S23 C30 1.735(8) . ?
S23 C29 1.806(7) . ?
S7 C4 1.747(8) . ?
S7 C9 1.750(8) . ?
S12 C11 1.747(7) . ?
S12 C15 1.758(7) . ?
S10 C12 1.750(8) . ?
S10 C14 1.798(8) . ?
S15 C20 1.742(8) . ?
S15 C19 1.807(7) . ?
S4 C5 1.752(7) . ?
S4 C6 1.800(7) . ?
S20 C24 1.749(8) . ?
S20 C25 1.808(8) . ?
S22 C27 1.749(8) . ?
S22 C28 1.802(9) . ?
S19 C23 1.743(8) . ?
S19 C24 1.766(8) . ?
S8 C9 1.744(7) . ?
S8 C10 1.802(8) . ?
S32 C40 1.732(8) . ?
S32 C31 1.818(8) . ?
S11 C15 1.740(8) . ?
S11 C13 1.794(7) . ?
S13 C16 1.753(8) . ?
S13 C17 1.759(8) . ?
S25 C33 1.737(8) . ?
S25 C32 1.804(8) . ?
S29 C39 1.764(8) . ?
S29 C38 1.803(8) . ?
S5 C8 1.764(8) . ?
S5 C7 1.815(8) . ?
S1 C2 1.742(8) . ?
S1 C1 1.821(7) . ?
S17 C22 1.742(8) . ?
S17 C21 1.816(8) . ?
C9 C2 1.358(11) . ?
C39 C36 1.340(10) . ?
C35 C34 1.334(10) . ?
C13 C14 1.514(10) . ?
C13 H13A 0.9700 . ?
C13 H13B 0.9700 . ?
C20 C17 1.336(10) . ?
C27 C30 1.352(11) . ?
C32 C31 1.510(11) . ?
C32 H32A 0.9700 . ?
C32 H32B 0.9700 . ?
C21 C25 1.504(11) . ?
C21 H21A 0.9700 . ?
C21 H21B 0.9700 . ?
C22 C24 1.345(11) . ?
C25 H25A 0.9700 . ?
C25 H25B 0.9700 . ?
C26 C26 1.384(15) 4_455 ?
C4 C3 1.357(11) . ?
C5 C8 1.353(11) . ?
C40 C33 1.352(11) . ?
C28 C29 1.504(10) . ?
C28 H28A 0.9700 . ?
C28 H28B 0.9700 . ?
C12 C15 1.334(10) . ?
C14 H14A 0.9700 . ?
C14 H14B 0.9700 . ?
C6 C7 1.509(11) . ?
C6 H6A 0.9700 . ?
C6 H6B 0.9700 . ?
C18 C19 1.516(10) . ?
C18 H18A 0.9700 . ?
C18 H18B 0.9700 . ?
C38 C37 1.526(10) . ?
C38 H38A 0.9700 . ?
C38 H38B 0.9700 . ?
C31 H31A 0.9700 . ?
C31 H31B 0.9700 . ?
C37 H37A 0.9700 . ?
C37 H37B 0.9700 . ?
C11 C11 1.334(14) 3_465 ?
C16 C16 1.345(14) 3_455 ?
C23 C23 1.344(15) 4 ?
C10 C1 1.522(11) . ?
C10 H10A 0.9700 . ?
C10 H10B 0.9700 . ?
C7 H7A 0.9700 . ?
C7 H7B 0.9700 . ?
C29 H29A 0.9700 . ?
C29 H29B 0.9700 . ?
C1 H1A 0.9700 . ?
C1 H1B 0.9700 . ?
C19 H19A 0.9700 . ?
C19 H19B 0.9700 . ?
Cl2 C46 1.731(7) . ?
Cl1 C41 1.730(8) . ?
C41 C46 1.389(10) . ?
C41 C42 1.398(11) . ?
C42 C43 1.379(11) . ?
C42 H42A 0.9300 . ?
C43 C44 1.375(12) . ?
C43 H43A 0.9300 . ?
C44 C45 1.381(11) . ?
C44 H44A 0.9300 . ?
C45 C46 1.395(10) . ?
C45 H45A 0.9300 . ?
